data_2240070
loop_
_publ_author_name
'Shoaib, Mohammad'
'Shah, Ismail'
'Shah, Syed Wadood Ali'
'Tahir, Muhammad Nawaz'
'Ullah, Shafi'
'Ayaz, Muhammad'

_publ_section_title
;
 Crystal structure of 3-[(2-acetylphenoxy)carbonyl]benzoic acid
;
_journal_coeditor_code HB7293
_journal_issue 11
_journal_name_full 'Acta Crystallographica Section E'
_journal_page_first o1153
_journal_paper_doi 10.1107/S1600536814021904
_journal_volume 70
_journal_year 2014
_chemical_formula_iupac 'C16 H12 O5'
_chemical_formula_moiety 'C16 H12 O5'
_chemical_formula_sum 'C16 H12 O5'
_chemical_formula_weight 284.26
_chemical_name_systematic
;
3-[(2-Acetylphenoxy)carbonyl]benzoic acid
;
_space_group_crystal_system monoclinic
_space_group_IT_number 14
_space_group_name_Hall '-P 2yn'
_space_group_name_H-M_alt 'P 1 21/n 1'
_symmetry_space_group_name_Hall '-P 2yn'
_symmetry_space_group_name_H-M 'P 1 21/n 1'
_atom_sites_solution_hydrogens geom
_atom_sites_solution_primary direct
_atom_sites_solution_secondary difmap
_audit_creation_method SHELXL-97
_cell_angle_alpha 90
_cell_angle_beta 106.671(3)
_cell_angle_gamma 90
_cell_formula_units_Z 4
_cell_length_a 13.5081(10)
_cell_length_b 7.4743(6)
_cell_length_c 13.9421(11)
_cell_measurement_reflns_used 1971
_cell_measurement_temperature 296(2)
_cell_measurement_theta_max 26.0
_cell_measurement_theta_min 1.851
_cell_volume 1348.48(18)
_computing_cell_refinement
;
SAINT (Bruker, 2007)
;
_computing_data_collection
;
APEX2 (Bruker, 2007)
;
_computing_data_reduction
;
SAINT (Bruker, 2007)
;
_computing_molecular_graphics
;
ORTEP-3 for Windows (Farrugia, 2012) and PLATON (Spek, 2009)
;
_computing_publication_material
;
WinGX (Farrugia, 2012) and PLATON (Spek, 2009)
;
_computing_structure_refinement
;
SHELXL97 (Sheldrick, 2008)
;
_computing_structure_solution
;
SHELXS97 (Sheldrick, 2008)
;
_diffrn_ambient_temperature 296(2)
_diffrn_detector_area_resol_mean 7.50
_diffrn_measured_fraction_theta_full 0.999
_diffrn_measured_fraction_theta_max 0.999
_diffrn_measurement_device_type 'Bruker Kappa APEXII CCD'
_diffrn_measurement_method \w
_diffrn_radiation_monochromator graphite
_diffrn_radiation_source 'fine-focus sealed tube'
_diffrn_radiation_type MoK\a
_diffrn_radiation_wavelength 0.71073
_diffrn_reflns_av_R_equivalents 0.0221
_diffrn_reflns_limit_h_max 16
_diffrn_reflns_limit_h_min -15
_diffrn_reflns_limit_k_max 9
_diffrn_reflns_limit_k_min -6
_diffrn_reflns_limit_l_max 17
_diffrn_reflns_limit_l_min -17
_diffrn_reflns_number 10280
_diffrn_reflns_theta_full 26.000
_diffrn_reflns_theta_max 26.000
_diffrn_reflns_theta_min 1.851
_diffrn_standards_number 0
_exptl_absorpt_coefficient_mu 0.105
_exptl_absorpt_correction_T_max 0.977
_exptl_absorpt_correction_T_min 0.963
_exptl_absorpt_correction_type multi-scan
_exptl_absorpt_process_details
;
(SADABS; Bruker, 2005)
;
_exptl_crystal_colour 'light yellow'
_exptl_crystal_density_diffrn 1.400
_exptl_crystal_density_method 'not measured'
_exptl_crystal_description prism
_exptl_crystal_F_000 592
_exptl_crystal_size_max 0.38
_exptl_crystal_size_mid 0.28
_exptl_crystal_size_min 0.25
_refine_diff_density_max 0.180
_refine_diff_density_min -0.202
_refine_ls_goodness_of_fit_ref 1.027
_refine_ls_hydrogen_treatment constr
_refine_ls_matrix_type full
_refine_ls_number_parameters 192
_refine_ls_number_reflns 2655
_refine_ls_number_restraints 0
_refine_ls_restrained_S_all 1.027
_refine_ls_R_factor_all 0.0578
_refine_ls_R_factor_gt 0.0409
_refine_ls_shift/su_max 0.000
_refine_ls_shift/su_mean 0.000
_refine_ls_structure_factor_coef Fsqd
_refine_ls_weighting_details 'w=1/[\s^2^(Fo^2^)+(0.0505P)^2^+0.4011P] where P=(Fo^2^+2Fc^2^)/3'
_refine_ls_weighting_scheme calc
_refine_ls_wR_factor_gt 0.1024
_refine_ls_wR_factor_ref 0.1151
_reflns_number_gt 1971
_reflns_number_total 2655
_reflns_threshold_expression I>2\s(I)
_cod_data_source_file hb7293sup1.cif
_cod_data_source_block I
_cod_database_code 2240070
_cod_database_fobs_code 2240070
_shelx_space_group_comment
;
The symmetry employed for this shelxl refinement is uniquely defined
by the following loop, which should always be used as a source of
symmetry information in preference to the above space-group names.
They are only intended as comments.
;
_shelxl_version_number 2014/6

loop_
_space_group_symop_operation_xyz
'x, y, z'
'-x+1/2, y+1/2, -z+1/2'
'-x, -y, -z'
'x-1/2, -y-1/2, z-1/2'

loop_
_atom_site_type_symbol
_atom_site_label
_atom_site_fract_x
_atom_site_fract_y
_atom_site_fract_z
_atom_site_U_iso_or_equiv
_atom_site_adp_type
_atom_site_calc_flag
_atom_site_occupancy
O O1 0.36130(10) 0.0311(2) 0.47366(9) 0.0704(5) Uani d 1
H H1 0.4166 0.0276 0.5177 0.106 Uiso calc 1
O O2 0.46474(9) -0.0058(2) 0.37694(9) 0.0627(4) Uani d 1
O O3 0.14695(9) -0.0066(2) -0.05814(9) 0.0669(4) Uani d 1
O O4 0.31564(8) -0.05274(16) 0.01634(7) 0.0411(3) Uani d 1
O O5 0.48190(13) 0.2965(2) -0.11562(12) 0.0767(5) Uani d 1
C C1 0.37753(13) 0.0154(2) 0.38694(11) 0.0435(4) Uani d 1
C C2 0.28422(12) 0.0221(2) 0.29912(11) 0.0370(4) Uani d 1
C C3 0.18668(13) 0.0478(2) 0.31086(12) 0.0435(4) Uani d 1
H H3 0.1791 0.0628 0.3746 0.052 Uiso calc 1
C C4 0.10086(13) 0.0512(3) 0.22840(13) 0.0505(5) Uani d 1
H H4 0.0355 0.0673 0.2366 0.061 Uiso calc 1
C C5 0.11211(13) 0.0306(3) 0.13359(13) 0.0471(4) Uani d 1
H H5 0.0542 0.0336 0.0780 0.056 Uiso calc 1
C C6 0.20966(12) 0.0052(2) 0.12066(11) 0.0368(4) Uani d 1
C C7 0.29593(12) 0.0005(2) 0.20355(11) 0.0370(4) Uani d 1
H H7 0.3613 -0.0169 0.1955 0.044 Uiso calc 1
C C8 0.21703(12) -0.0183(2) 0.01684(12) 0.0404(4) Uani d 1
C C9 0.33430(12) -0.0900(2) -0.07617(11) 0.0381(4) Uani d 1
C C10 0.30562(14) -0.2564(3) -0.11818(13) 0.0485(4) Uani d 1
H H10 0.2692 -0.3350 -0.0892 0.058 Uiso calc 1
C C11 0.33147(15) -0.3054(3) -0.20375(13) 0.0560(5) Uani d 1
H H11 0.3132 -0.4178 -0.2319 0.067 Uiso calc 1
C C12 0.38433(14) -0.1876(3) -0.24715(13) 0.0552(5) Uani d 1
H H12 0.4012 -0.2199 -0.3049 0.066 Uiso calc 1
C C13 0.41194(13) -0.0225(3) -0.20493(12) 0.0476(5) Uani d 1
H H13 0.4474 0.0559 -0.2351 0.057 Uiso calc 1
C C14 0.38845(12) 0.0318(2) -0.11770(11) 0.0375(4) Uani d 1
C C15 0.42394(13) 0.2153(2) -0.07883(12) 0.0456(4) Uani d 1
C C16 0.38994(17) 0.3003(3) 0.00334(16) 0.0614(5) Uani d 1
H H16A 0.4174 0.4195 0.0148 0.092 Uiso calc 1
H H16B 0.4148 0.2311 0.0635 0.092 Uiso calc 1
H H16C 0.3158 0.3051 -0.0154 0.092 Uiso calc 1

loop_
_atom_site_aniso_label
_atom_site_aniso_U_11
_atom_site_aniso_U_22
_atom_site_aniso_U_33
_atom_site_aniso_U_12
_atom_site_aniso_U_13
_atom_site_aniso_U_23
O1 0.0455(8) 0.1379(14) 0.0272(6) 0.0069(9) 0.0097(5) -0.0055(7)
O2 0.0363(7) 0.1189(13) 0.0323(6) 0.0023(7) 0.0089(5) -0.0024(7)
O3 0.0391(7) 0.1245(13) 0.0328(7) 0.0139(7) 0.0037(5) 0.0015(7)
O4 0.0325(6) 0.0653(8) 0.0264(5) -0.0005(5) 0.0097(4) -0.0007(5)
O5 0.0916(11) 0.0748(10) 0.0791(10) -0.0290(9) 0.0495(9) -0.0073(8)
C1 0.0401(10) 0.0629(12) 0.0286(8) -0.0013(8) 0.0116(7) -0.0012(7)
C2 0.0356(9) 0.0454(10) 0.0305(8) -0.0018(7) 0.0104(6) 0.0008(6)
C3 0.0430(10) 0.0594(11) 0.0321(8) -0.0023(8) 0.0169(7) -0.0031(7)
C4 0.0338(9) 0.0763(13) 0.0449(10) 0.0017(9) 0.0171(8) -0.0054(9)
C5 0.0329(9) 0.0706(13) 0.0360(9) 0.0009(8) 0.0071(7) -0.0027(8)
C6 0.0324(8) 0.0483(10) 0.0300(8) -0.0011(7) 0.0097(6) 0.0008(7)
C7 0.0313(8) 0.0500(10) 0.0312(8) -0.0018(7) 0.0113(6) 0.0011(7)
C8 0.0317(8) 0.0574(11) 0.0311(8) 0.0010(7) 0.0074(7) 0.0027(7)
C9 0.0317(8) 0.0567(11) 0.0256(7) 0.0028(7) 0.0077(6) -0.0007(7)
C10 0.0474(10) 0.0557(11) 0.0418(9) -0.0069(9) 0.0118(8) -0.0027(8)
C11 0.0544(11) 0.0617(13) 0.0480(10) -0.0025(9) 0.0082(9) -0.0173(9)
C12 0.0499(11) 0.0804(15) 0.0376(9) 0.0033(10) 0.0161(8) -0.0135(9)
C13 0.0411(9) 0.0692(13) 0.0362(9) 0.0021(8) 0.0172(7) 0.0005(8)
C14 0.0296(8) 0.0522(10) 0.0307(8) 0.0036(7) 0.0087(6) 0.0012(7)
C15 0.0404(9) 0.0555(11) 0.0419(9) -0.0006(8) 0.0135(8) 0.0047(8)
C16 0.0714(14) 0.0531(12) 0.0682(13) -0.0077(10) 0.0335(11) -0.0133(10)

loop_
_atom_type_symbol
_atom_type_description
_atom_type_scat_dispersion_real
_atom_type_scat_dispersion_imag
_atom_type_scat_source
C C 0.0033 0.0016 'International Tables Vol C Tables 4.2.6.8 and 6.1.1.4'
H H 0.0000 0.0000 'International Tables Vol C Tables 4.2.6.8 and 6.1.1.4'
O O 0.0106 0.0060 'International Tables Vol C Tables 4.2.6.8 and 6.1.1.4'

loop_
_geom_angle_atom_site_label_1
_geom_angle_atom_site_label_2
_geom_angle_atom_site_label_3
_geom_angle
C1 O1 H1 109.5
C8 O4 C9 118.33(12)
O2 C1 O1 122.65(15)
O2 C1 C2 121.50(14)
O1 C1 C2 115.84(14)
C3 C2 C7 120.03(15)
C3 C2 C1 121.19(14)
C7 C2 C1 118.78(14)
C4 C3 C2 120.27(15)
C4 C3 H3 119.9
C2 C3 H3 119.9
C3 C4 C5 119.91(15)
C3 C4 H4 120.0
C5 C4 H4 120.0
C4 C5 C6 120.44(15)
C4 C5 H5 119.8
C6 C5 H5 119.8
C7 C6 C5 119.71(14)
C7 C6 C8 122.18(14)
C5 C6 C8 118.11(14)
C6 C7 C2 119.65(15)
C6 C7 H7 120.2
C2 C7 H7 120.2
O3 C8 O4 122.75(15)
O3 C8 C6 125.75(15)
O4 C8 C6 111.49(13)
C10 C9 C14 121.90(14)
C10 C9 O4 117.60(14)
C14 C9 O4 120.23(15)
C9 C10 C11 119.60(17)
C9 C10 H10 120.2
C11 C10 H10 120.2
C12 C11 C10 119.96(18)
C12 C11 H11 120.0
C10 C11 H11 120.0
C13 C12 C11 119.85(16)
C13 C12 H12 120.1
C11 C12 H12 120.1
C12 C13 C14 122.08(17)
C12 C13 H13 119.0
C14 C13 H13 119.0
C9 C14 C13 116.61(16)
C9 C14 C15 126.71(14)
C13 C14 C15 116.68(15)
O5 C15 C16 119.23(18)
O5 C15 C14 118.82(16)
C16 C15 C14 121.95(15)
C15 C16 H16A 109.5
C15 C16 H16B 109.5
H16A C16 H16B 109.5
C15 C16 H16C 109.5
H16A C16 H16C 109.5
H16B C16 H16C 109.5

loop_
_geom_bond_atom_site_label_1
_geom_bond_atom_site_label_2
_geom_bond_distance
O1 C1 1.2946(19)
O1 H1 0.8200
O2 C1 1.236(2)
O3 C8 1.1953(19)
O4 C8 1.3587(19)
O4 C9 1.4111(17)
O5 C15 1.215(2)
C1 C2 1.485(2)
C2 C3 1.387(2)
C2 C7 1.395(2)
C3 C4 1.379(2)
C3 H3 0.9300
C4 C5 1.382(2)
C4 H4 0.9300
C5 C6 1.393(2)
C5 H5 0.9300
C6 C7 1.386(2)
C6 C8 1.489(2)
C7 H7 0.9300
C9 C10 1.382(2)
C9 C14 1.394(2)
C10 C11 1.385(2)
C10 H10 0.9300
C11 C12 1.379(3)
C11 H11 0.9300
C12 C13 1.372(3)
C12 H12 0.9300
C13 C14 1.402(2)
C13 H13 0.9300
C14 C15 1.502(2)
C15 C16 1.493(2)
C16 H16A 0.9600
C16 H16B 0.9600
C16 H16C 0.9600

loop_
_geom_hbond_atom_site_label_D
_geom_hbond_atom_site_label_H
_geom_hbond_atom_site_label_A
_geom_hbond_site_symmetry_A
_geom_hbond_distance_DH
_geom_hbond_distance_HA
_geom_hbond_distance_DA
_geom_hbond_angle_DHA
_geom_hbond_publ_flag
O1 H1 O2 3_656 0.82 1.84 2.6623(18) 175 yes
C4 H4 O5 4_566 0.93 2.58 3.257(3) 130 yes

loop_
_geom_torsion_atom_site_label_1
_geom_torsion_atom_site_label_2
_geom_torsion_atom_site_label_3
_geom_torsion_atom_site_label_4
_geom_torsion
O2 C1 C2 C3 -179.32(18)
O1 C1 C2 C3 1.4(3)
O2 C1 C2 C7 1.2(3)
O1 C1 C2 C7 -178.08(17)
C7 C2 C3 C4 0.4(3)
C1 C2 C3 C4 -179.14(17)
C2 C3 C4 C5 -0.6(3)
C3 C4 C5 C6 0.4(3)
C4 C5 C6 C7 0.0(3)
C4 C5 C6 C8 179.31(17)
C5 C6 C7 C2 -0.3(3)
C8 C6 C7 C2 -179.53(15)
C3 C2 C7 C6 0.1(2)
C1 C2 C7 C6 179.60(15)
C9 O4 C8 O3 -5.1(3)
C9 O4 C8 C6 175.91(14)
C7 C6 C8 O3 -175.87(18)
C5 C6 C8 O3 4.9(3)
C7 C6 C8 O4 3.1(2)
C5 C6 C8 O4 -176.17(15)
C8 O4 C9 C10 -74.90(19)
C8 O4 C9 C14 110.95(17)
C14 C9 C10 C11 0.3(3)
O4 C9 C10 C11 -173.72(15)
C9 C10 C11 C12 -0.8(3)
C10 C11 C12 C13 0.5(3)
C11 C12 C13 C14 0.2(3)
C10 C9 C14 C13 0.4(2)
O4 C9 C14 C13 174.31(13)
C10 C9 C14 C15 -179.79(16)
O4 C9 C14 C15 -5.9(2)
C12 C13 C14 C9 -0.7(2)
C12 C13 C14 C15 179.48(16)
C9 C14 C15 O5 170.50(17)
C13 C14 C15 O5 -9.7(2)
C9 C14 C15 C16 -9.6(3)
C13 C14 C15 C16 170.19(17)
